data_4312176
loop_
_publ_author_name
'Stefanie K\"orbe'
'Damian B. Sowers'
'Andreas Franken'
'Josef Michl'

_publ_section_title
;
 Preparation of 1-p-Halophenyl and 1-p-Biphenylyl Substituted
 Monocarbadodecaborate Anions [closo-1-Ar-CB11H11]- by Insertion of
 Arylhalocarbenes into [nido-B11H14]-
;
_journal_name_full 'Inorganic Chemistry'
_journal_page_first 8158
_journal_page_last 8161
_journal_paper_doi 10.1021/ic049255u
_journal_volume 43
_journal_year 2004
_chemical_formula_sum 'C43 H45 B11 F N P2'
_chemical_formula_weight 775.65
_chemical_name_systematic
; 
 ? 
;
_space_group_IT_number 2
_symmetry_space_group_name_Hall '-P 1'
_symmetry_space_group_name_H-M 'P -1'
_atom_sites_solution_hydrogens geom
_atom_sites_solution_primary direct
_atom_sites_solution_secondary difmap
_audit_creation_method SHELXL-97
_cell_angle_alpha 76.45(2)
_cell_angle_beta 86.77(2)
_cell_angle_gamma 88.17(2)
_cell_formula_units_Z 2
_cell_length_a 10.721(2)
_cell_length_b 12.646(3)
_cell_length_c 15.917(6)
_cell_measurement_temperature 135(2)
_cell_volume 2094.2(10)
_computing_structure_refinement 'SHELXL-97 (Sheldrick, 1997)'
_computing_structure_solution 'SHELXS-97 (Sheldrick, 1990)'
_diffrn_ambient_temperature 135(2)
_diffrn_measured_fraction_theta_full 0.982
_diffrn_measured_fraction_theta_max 0.982
_diffrn_radiation_monochromator graphite
_diffrn_radiation_source 'fine-focus sealed tube'
_diffrn_radiation_type MoK\a
_diffrn_radiation_wavelength 0.71073
_diffrn_reflns_av_R_equivalents 0.0269
_diffrn_reflns_av_sigmaI/netI 0.0674
_diffrn_reflns_limit_h_max 14
_diffrn_reflns_limit_h_min -14
_diffrn_reflns_limit_k_max 17
_diffrn_reflns_limit_k_min -17
_diffrn_reflns_limit_l_max 21
_diffrn_reflns_limit_l_min -21
_diffrn_reflns_number 25460
_diffrn_reflns_theta_full 29.13
_diffrn_reflns_theta_max 29.13
_diffrn_reflns_theta_min 1.66
_exptl_absorpt_coefficient_mu 0.142
_exptl_absorpt_correction_T_max 0.9708
_exptl_absorpt_correction_T_min 0.9197
_exptl_absorpt_correction_type empirical
_exptl_absorpt_process_details sadabs
_exptl_crystal_density_diffrn 1.230
_exptl_crystal_density_method 'not measured'
_exptl_crystal_F_000 808
_exptl_crystal_size_max 0.60
_exptl_crystal_size_mid 0.36
_exptl_crystal_size_min 0.21
_refine_diff_density_max 0.277
_refine_diff_density_min -0.389
_refine_diff_density_rms 0.051
_refine_ls_extinction_method none
_refine_ls_goodness_of_fit_ref 1.016
_refine_ls_hydrogen_treatment mixed
_refine_ls_matrix_type full
_refine_ls_number_parameters 568
_refine_ls_number_reflns 11073
_refine_ls_number_restraints 1
_refine_ls_restrained_S_all 1.016
_refine_ls_R_factor_all 0.0584
_refine_ls_R_factor_gt 0.0479
_refine_ls_shift/su_max 0.008
_refine_ls_shift/su_mean 0.001
_refine_ls_structure_factor_coef Fsqd
_refine_ls_weighting_details 'calc w=1/[\s^2^(Fo^2^)+(0.0351P)^2^+0.8929P] where P=(Fo^2^+2Fc^2^)/3'
_refine_ls_weighting_scheme calc
_refine_ls_wR_factor_gt 0.1217
_refine_ls_wR_factor_ref 0.1321
_reflns_number_gt 9186
_reflns_number_total 11073
_reflns_threshold_expression >2sigma(I)
_cod_data_source_file ic049255usi20040608_054133.cif
_cod_data_source_block bc414
_cod_database_code 4312176

loop_
_symmetry_equiv_pos_as_xyz
'x, y, z'
'-x, -y, -z'

loop_
_atom_site_label
_atom_site_type_symbol
_atom_site_fract_x
_atom_site_fract_y
_atom_site_fract_z
_atom_site_U_iso_or_equiv
_atom_site_adp_type
_atom_site_occupancy
_atom_site_symmetry_multiplicity
_atom_site_calc_flag
_atom_site_refinement_flags
_atom_site_disorder_assembly
_atom_site_disorder_group
F1 F 0.50356(10) 0.09544(9) 0.03701(7) 0.0480(3) Uani 1 1 d . . .
C1 C 0.06642(13) -0.08420(11) 0.22197(9) 0.0270(3) Uani 1 1 d . . .
C2 C 0.18521(14) -0.04165(11) 0.17212(9) 0.0280(3) Uani 1 1 d . . .
C3 C 0.29561(15) -0.03862(13) 0.21424(10) 0.0335(3) Uani 1 1 d . . .
H3 H 0.2968 -0.0669 0.2750 0.040 Uiso 1 1 calc R . .
C4 C 0.40377(15) 0.00526(14) 0.16847(11) 0.0369(3) Uani 1 1 d . . .
H4 H 0.4789 0.0062 0.1972 0.044 Uiso 1 1 calc R . .
C5 C 0.39934(16) 0.04709(13) 0.08105(11) 0.0361(3) Uani 1 1 d . . .
C6 C 0.29407(17) 0.04508(13) 0.03628(11) 0.0383(3) Uani 1 1 d . . .
H6 H 0.2945 0.0732 -0.0246 0.046 Uiso 1 1 calc R . .
C7 C 0.18709(16) 0.00086(13) 0.08251(10) 0.0336(3) Uani 1 1 d . . .
H7 H 0.1132 -0.0007 0.0526 0.040 Uiso 1 1 calc R . .
B2 B -0.05163(16) -0.12276(14) 0.16737(11) 0.0318(3) Uani 1 1 d . . .
H52 H -0.0448 -0.1211 0.0966 0.038 Uiso 1 1 calc R . .
B3 B -0.06448(17) -0.00130(15) 0.20495(12) 0.0343(4) Uani 1 1 d . . .
H53 H -0.0660 0.0806 0.1589 0.041 Uiso 1 1 calc R . .
B4 B 0.01153(16) -0.02348(14) 0.30381(11) 0.0314(3) Uani 1 1 d . . .
H54 H 0.0602 0.0436 0.3231 0.038 Uiso 1 1 calc R . .
B5 B 0.07168(16) -0.15932(14) 0.32715(11) 0.0300(3) Uani 1 1 d . . .
H55 H 0.1601 -0.1819 0.3619 0.036 Uiso 1 1 calc R . .
B6 B 0.03281(17) -0.22036(14) 0.24299(11) 0.0309(3) Uani 1 1 d . . .
H56 H 0.0954 -0.2832 0.2223 0.037 Uiso 1 1 calc R . .
B7 B -0.13178(18) -0.22569(15) 0.24330(12) 0.0361(4) Uani 1 1 d . . .
H57 H -0.1792 -0.2927 0.2230 0.043 Uiso 1 1 calc R . .
B8 B -0.19345(17) -0.08983(15) 0.21990(13) 0.0363(4) Uani 1 1 d . . .
H58 H -0.2813 -0.0669 0.1845 0.044 Uiso 1 1 calc R . .
B9 B -0.15366(17) -0.02828(15) 0.30512(12) 0.0349(4) Uani 1 1 d . . .
H59 H -0.2153 0.0352 0.3258 0.042 Uiso 1 1 calc R . .
B10 B -0.06868(17) -0.12634(15) 0.38067(12) 0.0342(4) Uani 1 1 d . . .
H60 H -0.0742 -0.1275 0.4513 0.041 Uiso 1 1 calc R . .
B11 B -0.05558(18) -0.24885(15) 0.34302(12) 0.0350(4) Uani 1 1 d . . .
H61 H -0.0527 -0.3309 0.3888 0.042 Uiso 1 1 calc R . .
B12 B -0.19530(18) -0.16804(16) 0.32877(13) 0.0378(4) Uani 1 1 d . . .
H62 H -0.2849 -0.1971 0.3652 0.045 Uiso 1 1 calc R . .
P1 P 0.65203(3) 0.37842(3) 0.22148(2) 0.02372(9) Uani 1 1 d . . .
P2 P 0.41432(3) 0.27465(3) 0.29741(2) 0.02532(9) Uani 1 1 d . . .
N1 N 0.55516(11) 0.28613(10) 0.26185(8) 0.0282(2) Uani 1 1 d . A .
C8 C 0.77474(13) 0.37541(11) 0.29440(9) 0.0264(3) Uani 1 1 d . . .
C9 C 0.78670(15) 0.28549(13) 0.36410(10) 0.0339(3) Uani 1 1 d . . .
H9 H 0.7281 0.2286 0.3741 0.041 Uiso 1 1 calc R . .
C10 C 0.88488(17) 0.27967(15) 0.41883(11) 0.0416(4) Uani 1 1 d . . .
H10 H 0.8933 0.2184 0.4660 0.050 Uiso 1 1 calc R . .
C11 C 0.97005(15) 0.36244(15) 0.40487(11) 0.0393(4) Uani 1 1 d . . .
H11 H 1.0360 0.3585 0.4430 0.047 Uiso 1 1 calc R . .
C12 C 0.95950(15) 0.45138(14) 0.33532(12) 0.0375(3) Uani 1 1 d . . .
H12 H 1.0184 0.5080 0.3258 0.045 Uiso 1 1 calc R . .
C13 C 0.86285(14) 0.45787(12) 0.27944(11) 0.0332(3) Uani 1 1 d . . .
H13 H 0.8567 0.5182 0.2312 0.040 Uiso 1 1 calc R . .
C14 C 0.72533(13) 0.35033(11) 0.12413(9) 0.0268(3) Uani 1 1 d . . .
C15 C 0.72611(15) 0.24369(12) 0.11303(10) 0.0320(3) Uani 1 1 d . . .
H15 H 0.6849 0.1880 0.1549 0.038 Uiso 1 1 calc R . .
C16 C 0.78797(16) 0.21981(14) 0.03992(11) 0.0390(4) Uani 1 1 d . . .
H16 H 0.7891 0.1475 0.0323 0.047 Uiso 1 1 calc R . .
C17 C 0.84746(16) 0.30041(16) -0.02138(11) 0.0413(4) Uani 1 1 d . . .
H17 H 0.8889 0.2833 -0.0710 0.050 Uiso 1 1 calc R . .
C18 C 0.84712(16) 0.40642(16) -0.01088(11) 0.0404(4) Uani 1 1 d . . .
H18 H 0.8882 0.4618 -0.0532 0.049 Uiso 1 1 calc R . .
C19 C 0.78617(15) 0.43127(13) 0.06218(10) 0.0332(3) Uani 1 1 d . . .
H19 H 0.7862 0.5036 0.0697 0.040 Uiso 1 1 calc R . .
C20 C 0.58593(13) 0.51355(11) 0.19293(9) 0.0265(3) Uani 1 1 d . . .
C21 C 0.51807(14) 0.54270(12) 0.11802(10) 0.0311(3) Uani 1 1 d . . .
H21 H 0.5141 0.4936 0.0813 0.037 Uiso 1 1 calc R . .
C22 C 0.45641(15) 0.64311(14) 0.09701(11) 0.0381(3) Uani 1 1 d . . .
H22 H 0.4106 0.6624 0.0461 0.046 Uiso 1 1 calc R . .
C23 C 0.46178(16) 0.71499(13) 0.15031(12) 0.0415(4) Uani 1 1 d . . .
H23 H 0.4195 0.7835 0.1359 0.050 Uiso 1 1 calc R . .
C24 C 0.52848(17) 0.68725(14) 0.22432(13) 0.0424(4) Uani 1 1 d . . .
H24 H 0.5323 0.7370 0.2605 0.051 Uiso 1 1 calc R . .
C25 C 0.59043(15) 0.58629(13) 0.24625(11) 0.0348(3) Uani 1 1 d . . .
H25 H 0.6356 0.5673 0.2975 0.042 Uiso 1 1 calc R . .
C26 C 0.39890(13) 0.13870(11) 0.36338(9) 0.0272(3) Uani 1 1 d . A .
C27 C 0.28980(14) 0.10625(12) 0.41443(10) 0.0326(3) Uani 1 1 d . . .
H27 H 0.2252 0.1581 0.4189 0.039 Uiso 1 1 calc R A .
C28 C 0.27594(15) -0.00179(13) 0.45855(10) 0.0346(3) Uani 1 1 d . A .
H28 H 0.2021 -0.0237 0.4933 0.041 Uiso 1 1 calc R . .
C29 C 0.37031(16) -0.07743(12) 0.45165(10) 0.0337(3) Uani 1 1 d . . .
H29 H 0.3600 -0.1515 0.4808 0.040 Uiso 1 1 calc R A .
C30 C 0.47948(15) -0.04577(12) 0.40253(10) 0.0326(3) Uani 1 1 d . A .
H30 H 0.5443 -0.0978 0.3989 0.039 Uiso 1 1 calc R . .
C31 C 0.49410(14) 0.06255(12) 0.35842(9) 0.0286(3) Uani 1 1 d . . .
H31 H 0.5690 0.0844 0.3250 0.034 Uiso 1 1 calc R A .
C32 C 0.30902(13) 0.28863(11) 0.21134(10) 0.0283(3) Uani 1 1 d . A .
C33 C 0.35599(14) 0.29160(12) 0.12725(10) 0.0304(3) Uani 1 1 d . . .
H33 H 0.4437 0.2922 0.1148 0.037 Uiso 1 1 calc R A .
C34 C 0.27503(16) 0.29366(13) 0.06145(11) 0.0366(3) Uani 1 1 d . A .
H34 H 0.3074 0.2961 0.0042 0.044 Uiso 1 1 calc R . .
C35 C 0.14734(17) 0.29208(14) 0.07964(12) 0.0413(4) Uani 1 1 d . . .
H35 H 0.0922 0.2927 0.0348 0.050 Uiso 1 1 calc R A .
C36 C 0.09912(16) 0.28964(14) 0.16275(13) 0.0419(4) Uani 1 1 d . A .
H36 H 0.0113 0.2890 0.1746 0.050 Uiso 1 1 calc R . .
C37 C 0.17933(15) 0.28809(13) 0.22864(11) 0.0357(3) Uani 1 1 d . . .
H37 H 0.1462 0.2867 0.2855 0.043 Uiso 1 1 calc R A .
C38 C 0.3683(9) 0.3701(6) 0.3627(4) 0.034(3) Uani 0.46(3) 1 d PG A 1
C39 C 0.3031(10) 0.4661(7) 0.3291(6) 0.036(2) Uani 0.46(3) 1 d PG A 1
H39A H 0.2773 0.4812 0.2713 0.043 Uiso 0.46(3) 1 calc PR A 1
C40 C 0.2757(8) 0.5401(6) 0.3801(8) 0.037(3) Uani 0.46(3) 1 d PG A 1
H40A H 0.2311 0.6057 0.3572 0.045 Uiso 0.46(3) 1 calc PR A 1
C41 C 0.3134(13) 0.5181(6) 0.4647(7) 0.053(2) Uani 0.46(3) 1 d PG A 1
H41A H 0.2947 0.5687 0.4996 0.064 Uiso 0.46(3) 1 calc PR A 1
C42 C 0.379(2) 0.4221(7) 0.4983(4) 0.057(3) Uani 0.46(3) 1 d PG A 1
H42A H 0.4045 0.4070 0.5561 0.068 Uiso 0.46(3) 1 calc PR A 1
C43 C 0.4061(16) 0.3481(6) 0.4473(4) 0.0419(19) Uani 0.46(3) 1 d PG A 1
H43A H 0.4506 0.2825 0.4702 0.050 Uiso 0.46(3) 1 calc PR A 1
C38' C 0.3501(16) 0.3716(9) 0.3586(7) 0.023(2) Uani 0.35(5) 1 d PG A 2
C39' C 0.3094(15) 0.4744(10) 0.3155(8) 0.024(2) Uani 0.35(5) 1 d PG A 2
H39B H 0.3078 0.4925 0.2542 0.029 Uiso 0.35(5) 1 calc PR A 2
C40' C 0.2709(14) 0.5509(10) 0.3622(12) 0.036(3) Uani 0.35(5) 1 d PG A 2
H40B H 0.2431 0.6212 0.3327 0.043 Uiso 0.35(5) 1 calc PR A 2
C41' C 0.2733(19) 0.5245(12) 0.4519(11) 0.039(3) Uani 0.35(5) 1 d PG A 2
H41B H 0.2470 0.5768 0.4838 0.047 Uiso 0.35(5) 1 calc PR A 2
C42' C 0.314(3) 0.4217(13) 0.4950(8) 0.049(3) Uani 0.35(5) 1 d PG A 2
H42B H 0.3156 0.4037 0.5563 0.059 Uiso 0.35(5) 1 calc PR A 2
C43' C 0.352(2) 0.3452(9) 0.4484(7) 0.036(2) Uani 0.35(5) 1 d PG A 2
H43B H 0.3803 0.2750 0.4778 0.043 Uiso 0.35(5) 1 calc PR A 2
C38" C 0.368(3) 0.363(2) 0.3650(14) 0.024(6) Uiso 0.19(4) 1 d PG A 3
C39" C 0.324(3) 0.465(2) 0.3236(12) 0.037(7) Uiso 0.19(4) 1 d PG A 3
H39C H 0.3225 0.4849 0.2623 0.044 Uiso 0.19(4) 1 calc PR A 3
C40" C 0.284(3) 0.5395(19) 0.3718(15) 0.050(10) Uiso 0.19(4) 1 d PG A 3
H40C H 0.2535 0.6095 0.3435 0.059 Uiso 0.19(4) 1 calc PR A 3
C41" C 0.286(3) 0.5110(18) 0.4615(15) 0.034(5) Uiso 0.19(4) 1 d PG A 3
H41C H 0.2585 0.5616 0.4945 0.041 Uiso 0.19(4) 1 calc PR A 3
C42" C 0.330(3) 0.4085(18) 0.5029(12) 0.028(4) Uiso 0.19(4) 1 d PG A 3
H42C H 0.3323 0.3891 0.5642 0.034 Uiso 0.19(4) 1 calc PR A 3
C43" C 0.371(3) 0.3345(16) 0.4547(14) 0.021(4) Uiso 0.19(4) 1 d PG A 3
H43C H 0.4013 0.2644 0.4830 0.025 Uiso 0.19(4) 1 calc PR A 3

loop_
_atom_site_aniso_label
_atom_site_aniso_U_11
_atom_site_aniso_U_22
_atom_site_aniso_U_33
_atom_site_aniso_U_23
_atom_site_aniso_U_13
_atom_site_aniso_U_12
F1 0.0442(6) 0.0489(6) 0.0531(6) -0.0189(5) 0.0185(5) -0.0156(5)
C1 0.0279(7) 0.0279(6) 0.0250(6) -0.0054(5) -0.0038(5) 0.0022(5)
C2 0.0290(7) 0.0276(6) 0.0282(7) -0.0086(5) -0.0008(5) 0.0018(5)
C3 0.0317(8) 0.0388(8) 0.0306(7) -0.0095(6) -0.0024(6) 0.0002(6)
C4 0.0301(8) 0.0431(9) 0.0414(9) -0.0178(7) 0.0007(6) -0.0030(6)
C5 0.0360(8) 0.0329(7) 0.0409(8) -0.0139(6) 0.0106(6) -0.0065(6)
C6 0.0460(9) 0.0367(8) 0.0317(8) -0.0085(6) 0.0052(7) -0.0039(7)
C7 0.0370(8) 0.0356(8) 0.0282(7) -0.0070(6) -0.0025(6) -0.0009(6)
B2 0.0311(8) 0.0330(8) 0.0320(8) -0.0080(7) -0.0069(6) 0.0008(6)
B3 0.0324(9) 0.0334(8) 0.0372(9) -0.0079(7) -0.0068(7) 0.0051(7)
B4 0.0297(8) 0.0336(8) 0.0321(8) -0.0106(7) -0.0028(6) 0.0053(6)
B5 0.0308(8) 0.0319(8) 0.0265(7) -0.0060(6) -0.0016(6) 0.0048(6)
B6 0.0333(8) 0.0290(8) 0.0306(8) -0.0074(6) -0.0025(6) 0.0025(6)
B7 0.0329(9) 0.0353(9) 0.0403(9) -0.0089(7) -0.0025(7) -0.0037(7)
B8 0.0293(8) 0.0375(9) 0.0419(10) -0.0081(7) -0.0063(7) 0.0008(7)
B9 0.0305(9) 0.0367(9) 0.0376(9) -0.0094(7) -0.0020(7) 0.0054(7)
B10 0.0328(9) 0.0382(9) 0.0306(8) -0.0074(7) 0.0016(7) 0.0048(7)
B11 0.0360(9) 0.0318(8) 0.0348(9) -0.0036(7) 0.0021(7) 0.0004(7)
B12 0.0319(9) 0.0397(9) 0.0404(10) -0.0075(8) 0.0020(7) 0.0006(7)
P1 0.02214(17) 0.02371(16) 0.02520(17) -0.00545(13) -0.00179(12) 0.00047(12)
P2 0.02346(17) 0.02463(17) 0.02796(18) -0.00656(13) -0.00030(13) -0.00008(13)
N1 0.0231(6) 0.0268(6) 0.0335(6) -0.0048(5) 0.0004(5) -0.0021(4)
C8 0.0249(6) 0.0271(6) 0.0280(6) -0.0080(5) -0.0024(5) 0.0017(5)
C9 0.0334(8) 0.0371(8) 0.0289(7) -0.0023(6) -0.0047(6) -0.0031(6)
C10 0.0398(9) 0.0505(10) 0.0313(8) -0.0018(7) -0.0102(7) 0.0017(7)
C11 0.0298(8) 0.0544(10) 0.0387(8) -0.0198(8) -0.0096(6) 0.0053(7)
C12 0.0261(7) 0.0396(8) 0.0512(10) -0.0185(7) -0.0077(7) 0.0008(6)
C13 0.0280(7) 0.0296(7) 0.0418(8) -0.0072(6) -0.0049(6) 0.0001(6)
C14 0.0234(6) 0.0300(7) 0.0270(6) -0.0070(5) -0.0029(5) 0.0036(5)
C15 0.0326(8) 0.0310(7) 0.0337(7) -0.0099(6) -0.0071(6) 0.0058(6)
C16 0.0405(9) 0.0425(9) 0.0390(8) -0.0200(7) -0.0107(7) 0.0142(7)
C17 0.0364(8) 0.0599(11) 0.0310(8) -0.0188(7) -0.0043(6) 0.0136(8)
C18 0.0342(8) 0.0536(10) 0.0315(8) -0.0078(7) 0.0045(6) 0.0025(7)
C19 0.0322(8) 0.0347(7) 0.0322(7) -0.0079(6) 0.0016(6) 0.0012(6)
C20 0.0230(6) 0.0264(6) 0.0298(7) -0.0062(5) -0.0013(5) 0.0006(5)
C21 0.0313(7) 0.0303(7) 0.0309(7) -0.0058(6) -0.0037(6) 0.0044(6)
C22 0.0332(8) 0.0374(8) 0.0400(8) -0.0020(7) -0.0049(6) 0.0087(6)
C23 0.0356(9) 0.0296(7) 0.0565(10) -0.0062(7) -0.0012(7) 0.0077(6)
C24 0.0399(9) 0.0323(8) 0.0597(11) -0.0206(8) -0.0056(8) 0.0056(7)
C25 0.0327(8) 0.0342(8) 0.0410(8) -0.0147(6) -0.0075(6) 0.0042(6)
C26 0.0276(7) 0.0268(6) 0.0274(7) -0.0069(5) -0.0018(5) -0.0011(5)
C27 0.0300(7) 0.0311(7) 0.0356(8) -0.0069(6) 0.0036(6) -0.0006(6)
C28 0.0359(8) 0.0342(7) 0.0321(7) -0.0051(6) 0.0032(6) -0.0059(6)
C29 0.0418(9) 0.0283(7) 0.0298(7) -0.0032(6) -0.0043(6) -0.0035(6)
C30 0.0365(8) 0.0285(7) 0.0324(7) -0.0060(6) -0.0056(6) 0.0046(6)
C31 0.0265(7) 0.0304(7) 0.0287(7) -0.0062(5) -0.0028(5) 0.0007(5)
C32 0.0254(7) 0.0246(6) 0.0345(7) -0.0062(5) -0.0028(5) 0.0008(5)
C33 0.0280(7) 0.0290(7) 0.0341(7) -0.0066(6) -0.0047(6) 0.0006(5)
C34 0.0387(9) 0.0358(8) 0.0357(8) -0.0076(6) -0.0086(6) 0.0007(6)
C35 0.0373(9) 0.0399(8) 0.0483(10) -0.0101(7) -0.0167(7) 0.0021(7)
C36 0.0260(8) 0.0417(9) 0.0589(11) -0.0129(8) -0.0079(7) 0.0012(6)
C37 0.0279(7) 0.0365(8) 0.0432(9) -0.0109(7) -0.0005(6) 0.0010(6)
C38 0.023(4) 0.027(4) 0.053(6) -0.014(3) -0.001(2) 0.005(2)
C39 0.027(3) 0.042(5) 0.041(4) -0.014(3) -0.003(3) 0.000(3)
C40 0.031(3) 0.028(3) 0.058(6) -0.025(3) -0.002(3) 0.008(2)
C41 0.054(5) 0.057(4) 0.062(4) -0.040(3) -0.003(3) 0.006(3)
C42 0.080(8) 0.054(3) 0.042(3) -0.023(2) -0.003(3) 0.000(4)
C43 0.053(6) 0.038(2) 0.036(2) -0.0120(19) -0.003(3) 0.003(3)
C38' 0.021(4) 0.029(4) 0.018(4) -0.005(3) -0.002(2) -0.005(3)
C39' 0.017(4) 0.019(3) 0.034(3) -0.004(2) 0.001(3) 0.007(3)
C40' 0.030(4) 0.032(4) 0.044(5) -0.007(3) -0.004(3) 0.003(3)
C41' 0.041(5) 0.031(4) 0.051(5) -0.021(4) -0.007(4) 0.006(3)
C42' 0.071(9) 0.049(5) 0.032(3) -0.020(3) -0.007(4) 0.008(5)
C43' 0.039(6) 0.034(3) 0.035(3) -0.005(2) -0.010(3) 0.004(3)

loop_
_atom_type_symbol
_atom_type_description
_atom_type_scat_dispersion_real
_atom_type_scat_dispersion_imag
_atom_type_scat_source
C C 0.0033 0.0016 'International Tables Vol C Tables 4.2.6.8 and 6.1.1.4'
H H 0.0000 0.0000 'International Tables Vol C Tables 4.2.6.8 and 6.1.1.4'
B B 0.0013 0.0007 'International Tables Vol C Tables 4.2.6.8 and 6.1.1.4'
N N 0.0061 0.0033 'International Tables Vol C Tables 4.2.6.8 and 6.1.1.4'
F F 0.0171 0.0103 'International Tables Vol C Tables 4.2.6.8 and 6.1.1.4'
P P 0.1023 0.0942 'International Tables Vol C Tables 4.2.6.8 and 6.1.1.4'

loop_
_geom_angle_atom_site_label_1
_geom_angle_atom_site_label_2
_geom_angle_atom_site_label_3
_geom_angle
_geom_angle_site_symmetry_1
_geom_angle_site_symmetry_3
_geom_angle_publ_flag
C2 C1 B2 118.87(12) . . ?
C2 C1 B3 116.97(12) . . ?
B2 C1 B3 62.06(10) . . ?
C2 C1 B6 120.71(12) . . ?
B2 C1 B6 62.07(10) . . ?
B3 C1 B6 112.96(12) . . ?
C2 C1 B5 120.04(12) . . ?
B2 C1 B5 112.74(12) . . ?
B3 C1 B5 112.74(12) . . ?
B6 C1 B5 61.83(10) . . ?
C2 C1 B4 117.62(12) . . ?
B2 C1 B4 112.83(12) . . ?
B3 C1 B4 61.88(10) . . ?
B6 C1 B4 112.82(11) . . ?
B5 C1 B4 62.02(10) . . ?
C3 C2 C7 117.82(14) . . ?
C3 C2 C1 121.16(13) . . ?
C7 C2 C1 120.96(13) . . ?
C4 C3 C2 121.01(15) . . ?
C5 C4 C3 118.50(15) . . ?
F1 C5 C4 118.43(16) . . ?
F1 C5 C6 118.61(15) . . ?
C4 C5 C6 122.94(15) . . ?
C5 C6 C7 118.01(15) . . ?
C6 C7 C2 121.71(15) . . ?
C1 B2 B7 105.70(12) . . ?
C1 B2 B3 58.97(9) . . ?
B7 B2 B3 108.27(13) . . ?
C1 B2 B6 59.01(9) . . ?
B7 B2 B6 59.96(10) . . ?
B3 B2 B6 107.95(12) . . ?
C1 B2 B8 105.86(12) . . ?
B7 B2 B8 60.48(11) . . ?
B3 B2 B8 60.05(11) . . ?
B6 B2 B8 108.42(13) . . ?
C1 B3 B4 59.29(9) . . ?
C1 B3 B2 58.96(9) . . ?
B4 B3 B2 108.19(12) . . ?
C1 B3 B8 105.91(12) . . ?
B4 B3 B8 108.42(13) . . ?
B2 B3 B8 60.13(11) . . ?
C1 B3 B9 105.87(12) . . ?
B4 B3 B9 59.88(10) . . ?
B2 B3 B9 108.43(13) . . ?
B8 B3 B9 60.48(11) . . ?
C1 B4 B10 105.62(12) . . ?
C1 B4 B3 58.84(9) . . ?
B10 B4 B3 108.25(13) . . ?
C1 B4 B9 105.82(12) . . ?
B10 B4 B9 60.29(11) . . ?
B3 B4 B9 60.26(10) . . ?
C1 B4 B5 58.87(9) . . ?
B10 B4 B5 59.97(10) . . ?
B3 B4 B5 107.70(12) . . ?
B9 B4 B5 108.19(13) . . ?
C1 B5 B6 59.02(9) . . ?
C1 B5 B11 105.84(12) . . ?
B6 B5 B11 60.14(10) . . ?
C1 B5 B10 105.68(12) . . ?
B6 B5 B10 108.50(13) . . ?
B11 B5 B10 60.54(10) . . ?
C1 B5 B4 59.11(9) . . ?
B6 B5 B4 108.16(12) . . ?
B11 B5 B4 108.35(12) . . ?
B10 B5 B4 59.81(10) . . ?
C1 B6 B7 105.45(12) . . ?
C1 B6 B5 59.15(9) . . ?
B7 B6 B5 108.23(12) . . ?
C1 B6 B11 105.78(12) . . ?
B7 B6 B11 60.53(11) . . ?
B5 B6 B11 59.94(10) . . ?
C1 B6 B2 58.91(9) . . ?
B7 B6 B2 59.73(10) . . ?
B5 B6 B2 107.99(12) . . ?
B11 B6 B2 108.24(12) . . ?
B2 B7 B6 60.31(10) . . ?
B2 B7 B12 107.94(13) . . ?
B6 B7 B12 107.81(13) . . ?
B2 B7 B8 60.17(11) . . ?
B6 B7 B8 108.45(13) . . ?
B12 B7 B8 59.97(11) . . ?
B2 B7 B11 108.21(13) . . ?
B6 B7 B11 59.90(10) . . ?
B12 B7 B11 59.91(11) . . ?
B8 B7 B11 108.21(13) . . ?
B3 B8 B2 59.82(10) . . ?
B3 B8 B12 107.39(13) . . ?
B2 B8 B12 107.26(13) . . ?
B3 B8 B7 107.18(13) . . ?
B2 B8 B7 59.34(10) . . ?
B12 B8 B7 59.95(11) . . ?
B3 B8 B9 59.82(11) . . ?
B2 B8 B9 107.65(13) . . ?
B12 B8 B9 59.92(11) . . ?
B7 B8 B9 107.77(13) . . ?
B4 B9 B10 59.80(10) . . ?
B4 B9 B3 59.86(10) . . ?
B10 B9 B3 107.55(12) . . ?
B4 B9 B12 107.56(13) . . ?
B10 B9 B12 60.04(11) . . ?
B3 B9 B12 107.18(13) . . ?
B4 B9 B8 107.77(12) . . ?
B10 B9 B8 107.98(13) . . ?
B3 B9 B8 59.69(11) . . ?
B12 B9 B8 59.78(11) . . ?
B4 B10 B5 60.22(10) . . ?
B4 B10 B9 59.92(10) . . ?
B5 B10 B9 108.10(12) . . ?
B4 B10 B12 107.71(13) . . ?
B5 B10 B12 107.39(13) . . ?
B9 B10 B12 60.12(11) . . ?
B4 B10 B11 107.96(12) . . ?
B5 B10 B11 59.63(10) . . ?
B9 B10 B11 108.23(13) . . ?
B12 B10 B11 59.86(11) . . ?
B5 B11 B6 59.92(10) . . ?
B5 B11 B12 107.65(13) . . ?
B6 B11 B12 107.59(13) . . ?
B5 B11 B7 107.45(12) . . ?
B6 B11 B7 59.57(10) . . ?
B12 B11 B7 59.96(11) . . ?
B5 B11 B10 59.83(10) . . ?
B6 B11 B10 107.76(13) . . ?
B12 B11 B10 59.99(11) . . ?
B7 B11 B10 107.80(13) . . ?
B11 B12 B7 60.13(11) . . ?
B11 B12 B8 108.48(13) . . ?
B7 B12 B8 60.08(11) . . ?
B11 B12 B10 60.16(11) . . ?
B7 B12 B10 108.07(13) . . ?
B8 B12 B10 108.23(14) . . ?
B11 B12 B9 108.24(13) . . ?
B7 B12 B9 108.18(13) . . ?
B8 B12 B9 60.30(11) . . ?
B10 B12 B9 59.84(11) . . ?
N1 P1 C20 114.94(7) . . ?
N1 P1 C8 109.89(7) . . ?
C20 P1 C8 109.25(7) . . ?
N1 P1 C14 108.94(7) . . ?
C20 P1 C14 107.07(7) . . ?
C8 P1 C14 106.38(7) . . ?
N1 P2 C38" 114.2(9) . . ?
N1 P2 C32 111.70(7) . . ?
C38" P2 C32 110.4(10) . . ?
N1 P2 C26 106.72(7) . . ?
C38" P2 C26 106.2(8) . . ?
C32 P2 C26 107.15(7) . . ?
N1 P2 C38 113.1(3) . . ?
C38" P2 C38 2.5(9) . . ?
C32 P2 C38 109.3(3) . . ?
C26 P2 C38 108.7(3) . . ?
N1 P2 C38' 118.5(5) . . ?
C38" P2 C38' 7.3(10) . . ?
C32 P2 C38' 103.2(5) . . ?
C26 P2 C38' 109.1(4) . . ?
C38 P2 C38' 6.5(6) . . ?
P2 N1 P1 139.33(8) . . ?
C9 C8 C13 119.62(14) . . ?
C9 C8 P1 119.14(11) . . ?
C13 C8 P1 121.12(11) . . ?
C10 C9 C8 119.78(15) . . ?
C11 C10 C9 120.36(16) . . ?
C10 C11 C12 120.17(15) . . ?
C11 C12 C13 120.20(15) . . ?
C12 C13 C8 119.84(15) . . ?
C19 C14 C15 119.68(14) . . ?
C19 C14 P1 121.30(11) . . ?
C15 C14 P1 118.94(11) . . ?
C16 C15 C14 119.49(15) . . ?
C17 C16 C15 120.54(15) . . ?
C16 C17 C18 120.33(15) . . ?
C17 C18 C19 119.70(16) . . ?
C14 C19 C18 120.25(15) . . ?
C25 C20 C21 119.14(13) . . ?
C25 C20 P1 122.40(11) . . ?
C21 C20 P1 118.22(11) . . ?
C22 C21 C20 120.38(14) . . ?
C23 C22 C21 120.03(15) . . ?
C24 C23 C22 120.14(15) . . ?
C23 C24 C25 120.30(15) . . ?
C20 C25 C24 120.00(15) . . ?
C31 C26 C27 119.60(13) . . ?
C31 C26 P2 118.85(11) . . ?
C27 C26 P2 121.39(11) . . ?
C28 C27 C26 120.10(14) . . ?
C29 C28 C27 119.79(14) . . ?
C30 C29 C28 120.53(14) . . ?
C29 C30 C31 119.91(14) . . ?
C26 C31 C30 120.03(14) . . ?
C33 C32 C37 119.16(14) . . ?
C33 C32 P2 119.94(11) . . ?
C37 C32 P2 120.71(12) . . ?
C34 C33 C32 120.40(15) . . ?
C35 C34 C33 119.80(16) . . ?
C34 C35 C36 120.53(16) . . ?
C35 C36 C37 119.98(16) . . ?
C36 C37 C32 120.12(16) . . ?
C39 C38 C43 120.0 . . ?
C39 C38 P2 121.8(4) . . ?
C43 C38 P2 118.1(4) . . ?
C40 C39 C38 120.0 . . ?
C39 C40 C41 120.0 . . ?
C40 C41 C42 120.0 . . ?
C41 C42 C43 120.0 . . ?
C42 C43 C38 120.0 . . ?
C39' C38' C43' 120.0 . . ?
C39' C38' P2 120.3(6) . . ?
C43' C38' P2 119.5(6) . . ?
C40' C39' C38' 120.0 . . ?
C41' C40' C39' 120.0 . . ?
C40' C41' C42' 120.0 . . ?
C41' C42' C43' 120.0 . . ?
C42' C43' C38' 120.0 . . ?
C39" C38" C43" 120.0 . . ?
C39" C38" P2 116.0(14) . . ?
C43" C38" P2 124.0(14) . . ?
C38" C39" C40" 120.0 . . ?
C41" C40" C39" 120.0 . . ?
C40" C41" C42" 120.0 . . ?
C43" C42" C41" 120.0 . . ?
C42" C43" C38" 120.0 . . ?

loop_
_geom_bond_atom_site_label_1
_geom_bond_atom_site_label_2
_geom_bond_distance
_geom_bond_site_symmetry_2
_geom_bond_publ_flag
F1 C5 1.3668(18) . ?
C1 C2 1.507(2) . ?
C1 B2 1.720(2) . ?
C1 B3 1.720(2) . ?
C1 B6 1.721(2) . ?
C1 B5 1.724(2) . ?
C1 B4 1.728(2) . ?
C2 C3 1.399(2) . ?
C2 C7 1.401(2) . ?
C3 C4 1.393(2) . ?
C4 C5 1.371(2) . ?
C5 C6 1.372(3) . ?
C6 C7 1.387(2) . ?
B2 B7 1.764(3) . ?
B2 B3 1.773(3) . ?
B2 B6 1.774(3) . ?
B2 B8 1.779(3) . ?
B3 B4 1.773(3) . ?
B3 B8 1.777(3) . ?
B3 B9 1.780(3) . ?
B4 B10 1.771(3) . ?
B4 B9 1.773(3) . ?
B4 B5 1.778(2) . ?
B5 B6 1.770(2) . ?
B5 B11 1.770(3) . ?
B5 B10 1.774(2) . ?
B6 B7 1.768(3) . ?
B6 B11 1.774(3) . ?
B7 B12 1.782(3) . ?
B7 B8 1.784(3) . ?
B7 B11 1.785(3) . ?
B8 B12 1.782(3) . ?
B8 B9 1.791(3) . ?
B9 B10 1.779(3) . ?
B9 B12 1.785(3) . ?
B10 B12 1.783(3) . ?
B10 B11 1.786(3) . ?
B11 B12 1.781(3) . ?
P1 N1 1.5825(13) . ?
P1 C20 1.7955(15) . ?
P1 C8 1.7965(15) . ?
P1 C14 1.8022(15) . ?
P2 N1 1.5813(13) . ?
P2 C38" 1.765(16) . ?
P2 C32 1.7974(16) . ?
P2 C26 1.7996(15) . ?
P2 C38 1.809(5) . ?
P2 C38' 1.832(8) . ?
C8 C9 1.399(2) . ?
C8 C13 1.399(2) . ?
C9 C10 1.393(2) . ?
C10 C11 1.381(3) . ?
C11 C12 1.388(3) . ?
C12 C13 1.391(2) . ?
C14 C19 1.394(2) . ?
C14 C15 1.400(2) . ?
C15 C16 1.396(2) . ?
C16 C17 1.380(3) . ?
C17 C18 1.389(3) . ?
C18 C19 1.397(2) . ?
C20 C25 1.394(2) . ?
C20 C21 1.401(2) . ?
C21 C22 1.391(2) . ?
C22 C23 1.385(3) . ?
C23 C24 1.381(3) . ?
C24 C25 1.399(2) . ?
C26 C31 1.393(2) . ?
C26 C27 1.401(2) . ?
C27 C28 1.390(2) . ?
C28 C29 1.388(2) . ?
C29 C30 1.386(2) . ?
C30 C31 1.394(2) . ?
C32 C33 1.396(2) . ?
C32 C37 1.402(2) . ?
C33 C34 1.393(2) . ?
C34 C35 1.383(2) . ?
C35 C36 1.387(3) . ?
C36 C37 1.390(2) . ?
C38 C39 1.3900 . ?
C38 C43 1.3900 . ?
C39 C40 1.3900 . ?
C40 C41 1.3900 . ?
C41 C42 1.3900 . ?
C42 C43 1.3900 . ?
C38' C39' 1.3900 . ?
C38' C43' 1.3900 . ?
C39' C40' 1.3900 . ?
C40' C41' 1.3900 . ?
C41' C42' 1.3900 . ?
C42' C43' 1.3900 . ?
C38" C39" 1.3900 . ?
C38" C43" 1.3900 . ?
C39" C40" 1.3900 . ?
C40" C41" 1.3900 . ?
C41" C42" 1.3900 . ?
C42" C43" 1.3900 . ?
